data_1565470
loop_
_publ_author_name
'Yang, Yan'
'Zhou, Xiao-Jie'
'Zhao, Ning'
'He, Yuan-Chun'
'Zhang, Gai'
'Yang, Jing-Jing'

_publ_section_title
;
 The photochromism of a coordination polymer constructed by Cd(II) and the
 mono-substituted viologen ligand
 1-(3,5-dicarboxylbenzyl)-4,4&#x2032;-bipyridinium bromide
;
_journal_name_full 'Inorganica Chimica Acta'
_journal_page_first 119292
_journal_paper_doi 10.1016/j.ica.2019.119292
_journal_volume 502
_journal_year 2020
_chemical_formula_moiety 'C19 H15 Br Cd N2 O5,4H2O'
_chemical_formula_sum 'C19 H23 Br Cd N2 O9'
_chemical_formula_weight 615.70
_space_group_IT_number 14
_space_group_name_Hall '-P 2ybc'
_space_group_name_H-M_alt 'P 1 21/c 1'
_symmetry_cell_setting monoclinic
_symmetry_space_group_name_Hall '-P 2ybc'
_symmetry_space_group_name_H-M 'P 1 21/c 1'
_atom_sites_solution_hydrogens geom
_atom_sites_solution_primary direct
_atom_sites_solution_secondary difmap
_cell_angle_alpha 90.00
_cell_angle_beta 92.620(4)
_cell_angle_gamma 90.00
_cell_formula_units_Z 4
_cell_length_a 10.0743(4)
_cell_length_b 25.3923(10)
_cell_length_c 8.5537(4)
_cell_measurement_reflns_used 3087
_cell_measurement_temperature 293(2)
_cell_measurement_theta_max 29.1352
_cell_measurement_theta_min 3.1368
_cell_volume 2185.83(16)
_computing_cell_refinement CrysAlis
_computing_data_collection 'CrysAlis (Oxford Diffraction, 2006)'
_computing_data_reduction CrysAlis
_computing_structure_refinement 'SHELXL-97 (Sheldrick, 2008)'
_computing_structure_solution 'SHELXS-97 (Sheldrick, 1997)'
_diffrn_ambient_temperature 293(2)
_diffrn_measured_fraction_theta_full 0.997
_diffrn_measured_fraction_theta_max 0.996
_diffrn_measurement_device_type 'Oxford Diffraction Gemini R Ultra'
_diffrn_measurement_method '\w scan'
_diffrn_radiation_monochromator graphite
_diffrn_radiation_source 'fine-focus sealed tube'
_diffrn_radiation_type MoK\a
_diffrn_radiation_wavelength 0.71073
_diffrn_reflns_av_R_equivalents 0.0356
_diffrn_reflns_av_sigmaI/netI 0.0536
_diffrn_reflns_limit_h_max 7
_diffrn_reflns_limit_h_min -12
_diffrn_reflns_limit_k_max 29
_diffrn_reflns_limit_k_min -30
_diffrn_reflns_limit_l_max 10
_diffrn_reflns_limit_l_min -10
_diffrn_reflns_number 8334
_diffrn_reflns_theta_full 25.00
_diffrn_reflns_theta_max 25.35
_diffrn_reflns_theta_min 3.14
_exptl_absorpt_coefficient_mu 2.881
_exptl_absorpt_correction_T_max 0.5965
_exptl_absorpt_correction_T_min 0.3637
_exptl_absorpt_correction_type multi-scan
_exptl_absorpt_process_details
; 
CrysAlis (Oxford Diffraction, 2006)
;
_exptl_crystal_colour yellow
_exptl_crystal_density_diffrn 1.871
_exptl_crystal_density_method 'not measured'
_exptl_crystal_description block
_exptl_crystal_F_000 1224
_exptl_crystal_size_max 0.44
_exptl_crystal_size_mid 0.22
_exptl_crystal_size_min 0.20
_refine_diff_density_max 0.784
_refine_diff_density_min -1.747
_refine_diff_density_rms 0.141
_refine_ls_extinction_method none
_refine_ls_goodness_of_fit_ref 1.063
_refine_ls_hydrogen_treatment mixed
_refine_ls_matrix_type full
_refine_ls_number_parameters 316
_refine_ls_number_reflns 3993
_refine_ls_number_restraints 9
_refine_ls_restrained_S_all 1.062
_refine_ls_R_factor_all 0.0762
_refine_ls_R_factor_gt 0.0599
_refine_ls_shift/su_max 0.031
_refine_ls_shift/su_mean 0.001
_refine_ls_structure_factor_coef Fsqd
_refine_ls_weighting_details 'calc w=1/[\s^2^(Fo^2^)+(0.0831P)^2^+7.7540P] where P=(Fo^2^+2Fc^2^)/3'
_refine_ls_weighting_scheme calc
_refine_ls_wR_factor_gt 0.1558
_refine_ls_wR_factor_ref 0.1690
_reflns_number_gt 3183
_reflns_number_total 3993
_reflns_threshold_expression >2\s(I)
_cod_data_source_file ICA-2020-502-119292.cif
_cod_data_source_block Compound-1
_cod_original_sg_symbol_H-M 'P 21/c'
_cod_database_code 1565470

loop_
_symmetry_equiv_pos_as_xyz
'x, y, z'
'-x, y+1/2, -z+1/2'
'-x, -y, -z'
'x, -y-1/2, z-1/2'

loop_
_atom_site_label
_atom_site_type_symbol
_atom_site_fract_x
_atom_site_fract_y
_atom_site_fract_z
_atom_site_U_iso_or_equiv
_atom_site_adp_type
_atom_site_occupancy
_atom_site_symmetry_multiplicity
_atom_site_calc_flag
_atom_site_refinement_flags
_atom_site_disorder_assembly
_atom_site_disorder_group
Cd1 Cd 1.28544(4) -0.417355(19) 0.41091(6) 0.0384(2) Uani 1 1 d . . .
C1 C 1.6778(6) -0.3702(2) 0.5645(7) 0.0278(13) Uani 1 1 d . . .
C2 C 1.7982(6) -0.3890(2) 0.5154(7) 0.0250(12) Uani 1 1 d . . .
H2 H 1.7996 -0.4170 0.4454 0.030 Uiso 1 1 calc R . .
C3 C 1.9155(6) -0.3664(2) 0.5697(7) 0.0273(12) Uani 1 1 d . . .
C4 C 1.9133(6) -0.3251(2) 0.6764(7) 0.0290(13) Uani 1 1 d . . .
H4 H 1.9928 -0.3105 0.7153 0.035 Uiso 1 1 calc R . .
C5 C 1.7954(6) -0.3059(2) 0.7242(7) 0.0275(12) Uani 1 1 d . . .
C6 C 1.6777(6) -0.3284(2) 0.6689(7) 0.0302(13) Uani 1 1 d . . .
H6 H 1.5974 -0.3154 0.7020 0.036 Uiso 1 1 calc R . .
C7 C 1.5499(6) -0.3931(3) 0.5011(8) 0.0358(14) Uani 1 1 d . . .
C8 C 2.0447(6) -0.3865(3) 0.5158(8) 0.0364(15) Uani 1 1 d . . .
C9 C 1.7940(7) -0.2595(2) 0.8341(7) 0.0319(14) Uani 1 1 d . . .
H9A H 1.7192 -0.2625 0.9010 0.038 Uiso 1 1 calc R . .
H9B H 1.8748 -0.2594 0.9003 0.038 Uiso 1 1 calc R . .
C10 C 1.8937(7) -0.1853(3) 0.7027(7) 0.0371(15) Uani 1 1 d . . .
H10 H 1.9762 -0.1991 0.7341 0.044 Uiso 1 1 calc R . .
C11 C 1.8870(7) -0.1402(3) 0.6133(8) 0.0372(15) Uani 1 1 d . . .
H11 H 1.9647 -0.1237 0.5845 0.045 Uiso 1 1 calc R . .
C12 C 1.7646(7) -0.1193(2) 0.5663(7) 0.0335(14) Uani 1 1 d . . .
C13 C 1.6545(7) -0.1448(3) 0.6153(8) 0.0424(16) Uani 1 1 d . . .
H13 H 1.5707 -0.1314 0.5878 0.051 Uiso 1 1 calc R . .
C14 C 1.6651(7) -0.1896(3) 0.7045(8) 0.0394(15) Uani 1 1 d . . .
H14 H 1.5889 -0.2063 0.7368 0.047 Uiso 1 1 calc R . .
C15 C 1.7535(7) -0.0727(3) 0.4636(8) 0.0394(15) Uani 1 1 d . . .
C16 C 1.8638(8) -0.0505(3) 0.3987(10) 0.057(2) Uani 1 1 d . . .
H16 H 1.9484 -0.0634 0.4244 0.068 Uiso 1 1 calc R . .
C17 C 1.8469(8) -0.0094(3) 0.2964(11) 0.061(2) Uani 1 1 d . . .
H17 H 1.9216 0.0044 0.2514 0.073 Uiso 1 1 calc R . .
C18 C 1.6271(8) -0.0096(3) 0.3157(10) 0.060(2) Uani 1 1 d . . .
H18 H 1.5442 0.0043 0.2867 0.072 Uiso 1 1 calc R . .
C19 C 1.6330(8) -0.0517(4) 0.4178(11) 0.065(3) Uani 1 1 d . . .
H19 H 1.5553 -0.0657 0.4552 0.078 Uiso 1 1 calc R . .
N1 N 1.7838(5) -0.20921(19) 0.7447(5) 0.0305(11) Uani 1 1 d . . .
N2 N 1.7313(6) 0.0116(2) 0.2583(7) 0.0429(14) Uani 1 1 d . . .
O1 O 1.4460(5) -0.3708(2) 0.5400(8) 0.0640(17) Uani 1 1 d . . .
O2 O 1.5490(5) -0.43181(19) 0.4131(6) 0.0460(12) Uani 1 1 d . . .
O3 O 2.0443(5) -0.4199(2) 0.4125(7) 0.0541(14) Uani 1 1 d . . .
O4 O 2.1483(5) -0.3677(2) 0.5720(8) 0.0710(19) Uani 1 1 d . . .
O1W O 1.2920(7) -0.4808(2) 0.6085(7) 0.0682(17) Uani 1 1 d D . .
H1B H 1.334(10) -0.511(2) 0.596(11) 0.102 Uiso 1 1 d D . .
H1A H 1.265(11) -0.480(4) 0.706(5) 0.102 Uiso 1 1 d D . .
O2W O 1.4765(8) -0.2536(4) 0.4537(11) 0.100(2) Uani 1 1 d D . .
H2A H 1.444(13) -0.222(2) 0.422(17) 0.150 Uiso 1 1 d D . .
H2B H 1.421(12) -0.277(4) 0.404(16) 0.150 Uiso 1 1 d D . .
O3W O 1.3123(19) -0.2074(8) 0.235(2) 0.267(10) Uani 1 1 d . . .
O4W O 2.1136(8) -0.2515(4) 0.4493(13) 0.109(3) Uani 1 1 d D . .
H4B H 2.141(14) -0.218(2) 0.461(18) 0.164 Uiso 1 1 d D . .
H4A H 2.178(11) -0.268(5) 0.396(18) 0.164 Uiso 1 1 d D . .
O5W O 1.1967(15) -0.4268(6) 0.8686(15) 0.107(4) Uani 0.70 1 d P . .
O5W' O 1.310(6) -0.4136(18) 0.881(6) 0.19(2) Uani 0.30 1 d P . .
Br1 Br 1.28082(13) -0.34877(5) 0.16799(15) 0.0889(4) Uani 1 1 d . . .

loop_
_atom_site_aniso_label
_atom_site_aniso_U_11
_atom_site_aniso_U_22
_atom_site_aniso_U_33
_atom_site_aniso_U_23
_atom_site_aniso_U_13
_atom_site_aniso_U_12
Cd1 0.0225(3) 0.0373(3) 0.0553(4) -0.0176(2) -0.0002(2) 0.00008(19)
C1 0.022(3) 0.028(3) 0.032(3) 0.004(3) -0.001(2) 0.000(2)
C2 0.024(3) 0.023(3) 0.028(3) -0.003(2) -0.004(2) 0.001(2)
C3 0.023(3) 0.028(3) 0.031(3) 0.005(3) 0.003(2) 0.002(2)
C4 0.022(3) 0.028(3) 0.036(3) 0.004(3) -0.004(2) -0.001(2)
C5 0.027(3) 0.028(3) 0.027(3) 0.004(2) 0.002(2) 0.003(2)
C6 0.028(3) 0.030(3) 0.033(3) 0.002(3) 0.006(2) 0.003(3)
C7 0.024(3) 0.040(4) 0.043(4) -0.003(3) -0.001(3) -0.003(3)
C8 0.025(3) 0.039(4) 0.045(4) -0.002(3) 0.004(3) 0.004(3)
C9 0.043(4) 0.024(3) 0.029(3) 0.005(3) 0.002(3) 0.001(3)
C10 0.033(4) 0.041(4) 0.037(3) -0.003(3) -0.006(3) 0.000(3)
C11 0.038(4) 0.034(3) 0.039(4) 0.003(3) 0.000(3) -0.006(3)
C12 0.045(4) 0.026(3) 0.029(3) 0.000(3) 0.001(3) -0.004(3)
C13 0.038(4) 0.041(4) 0.047(4) 0.005(3) 0.000(3) 0.007(3)
C14 0.034(4) 0.038(4) 0.047(4) 0.007(3) 0.010(3) 0.003(3)
C15 0.049(4) 0.033(3) 0.035(3) 0.002(3) -0.001(3) 0.001(3)
C16 0.039(4) 0.058(5) 0.073(5) 0.033(4) -0.006(4) -0.001(4)
C17 0.038(4) 0.054(5) 0.090(6) 0.035(5) -0.005(4) -0.010(4)
C18 0.042(4) 0.060(5) 0.078(6) 0.040(5) 0.007(4) 0.015(4)
C19 0.034(4) 0.067(5) 0.095(7) 0.039(5) 0.018(4) 0.010(4)
N1 0.039(3) 0.027(3) 0.025(2) -0.002(2) 0.001(2) 0.001(2)
N2 0.040(3) 0.032(3) 0.057(4) 0.014(3) -0.004(3) 0.000(3)
O1 0.023(3) 0.067(4) 0.101(5) -0.037(3) -0.002(3) 0.002(2)
O2 0.034(3) 0.041(3) 0.062(3) -0.016(2) -0.008(2) -0.003(2)
O3 0.031(3) 0.057(3) 0.075(4) -0.020(3) 0.009(2) 0.006(2)
O4 0.019(3) 0.082(4) 0.112(5) -0.047(4) 0.004(3) 0.001(3)
O1W 0.081(5) 0.057(4) 0.067(4) -0.003(3) 0.006(3) 0.025(3)
O2W 0.082(5) 0.093(6) 0.126(7) -0.013(5) 0.012(4) 0.005(5)
O3W 0.226(18) 0.253(19) 0.32(2) 0.169(19) -0.031(15) 0.008(14)
O4W 0.078(5) 0.097(6) 0.149(8) 0.006(6) -0.030(5) -0.007(5)
O5W 0.097(10) 0.149(13) 0.074(7) 0.002(7) -0.008(7) 0.006(9)
O5W' 0.22(6) 0.15(4) 0.19(5) -0.01(3) -0.10(4) 0.05(4)
Br1 0.0877(8) 0.0797(7) 0.0993(9) 0.0173(6) 0.0046(6) -0.0036(6)

loop_
_atom_type_symbol
_atom_type_description
_atom_type_scat_dispersion_real
_atom_type_scat_dispersion_imag
_atom_type_scat_source
C C 0.0033 0.0016 'International Tables Vol C Tables 4.2.6.8 and 6.1.1.4'
H H 0.0000 0.0000 'International Tables Vol C Tables 4.2.6.8 and 6.1.1.4'
N N 0.0061 0.0033 'International Tables Vol C Tables 4.2.6.8 and 6.1.1.4'
O O 0.0106 0.0060 'International Tables Vol C Tables 4.2.6.8 and 6.1.1.4'
Cd Cd -0.8075 1.2024 'International Tables Vol C Tables 4.2.6.8 and 6.1.1.4'
Br Br -0.2901 2.4595 'International Tables Vol C Tables 4.2.6.8 and 6.1.1.4'

loop_
_geom_angle_atom_site_label_1
_geom_angle_atom_site_label_2
_geom_angle_atom_site_label_3
_geom_angle
_geom_angle_site_symmetry_1
_geom_angle_site_symmetry_3
O1 Cd1 N2 138.3(2) . 2_845
O1 Cd1 O1W 90.7(3) . .
N2 Cd1 O1W 85.0(2) 2_845 .
O1 Cd1 O4 81.93(19) . 1_455
N2 Cd1 O4 138.9(2) 2_845 1_455
O1W Cd1 O4 86.8(2) . 1_455
O1 Cd1 O3 135.00(18) . 1_455
N2 Cd1 O3 86.45(19) 2_845 1_455
O1W Cd1 O3 88.4(2) . 1_455
O4 Cd1 O3 53.09(18) 1_455 1_455
O1 Cd1 Br1 91.45(18) . .
N2 Cd1 Br1 91.34(16) 2_845 .
O1W Cd1 Br1 176.25(15) . .
O4 Cd1 Br1 96.55(19) 1_455 .
O3 Cd1 Br1 92.26(15) 1_455 .
O1 Cd1 C8 108.4(2) . 1_455
N2 Cd1 C8 112.8(2) 2_845 1_455
O1W Cd1 C8 87.5(2) . 1_455
O4 Cd1 C8 26.50(19) 1_455 1_455
O3 Cd1 C8 26.59(19) 1_455 1_455
Br1 Cd1 C8 94.74(14) . 1_455
C6 C1 C2 119.0(6) . .
C6 C1 C7 120.4(5) . .
C2 C1 C7 120.5(5) . .
C3 C2 C1 120.2(5) . .
C3 C2 H2 119.9 . .
C1 C2 H2 119.9 . .
C2 C3 C4 119.8(5) . .
C2 C3 C8 120.1(6) . .
C4 C3 C8 120.0(6) . .
C5 C4 C3 120.4(6) . .
C5 C4 H4 119.8 . .
C3 C4 H4 119.8 . .
C4 C5 C6 119.7(6) . .
C4 C5 C9 120.0(6) . .
C6 C5 C9 120.3(5) . .
C5 C6 C1 120.8(6) . .
C5 C6 H6 119.6 . .
C1 C6 H6 119.6 . .
O2 C7 O1 122.6(6) . .
O2 C7 C1 120.9(6) . .
O1 C7 C1 116.5(6) . .
O4 C8 O3 121.9(6) . .
O4 C8 C3 119.0(6) . .
O3 C8 C3 119.0(6) . .
O4 C8 Cd1 59.3(4) . 1_655
O3 C8 Cd1 62.6(4) . 1_655
C3 C8 Cd1 176.6(5) . 1_655
N1 C9 C5 110.6(5) . .
N1 C9 H9A 109.5 . .
C5 C9 H9A 109.5 . .
N1 C9 H9B 109.5 . .
C5 C9 H9B 109.5 . .
H9A C9 H9B 108.1 . .
N1 C10 C11 120.7(6) . .
N1 C10 H10 119.6 . .
C11 C10 H10 119.6 . .
C10 C11 C12 120.0(6) . .
C10 C11 H11 120.0 . .
C12 C11 H11 120.0 . .
C13 C12 C11 117.1(6) . .
C13 C12 C15 121.5(6) . .
C11 C12 C15 121.4(6) . .
C12 C13 C14 121.3(7) . .
C12 C13 H13 119.4 . .
C14 C13 H13 119.4 . .
N1 C14 C13 120.2(6) . .
N1 C14 H14 119.9 . .
C13 C14 H14 119.9 . .
C19 C15 C16 116.5(7) . .
C19 C15 C12 121.7(7) . .
C16 C15 C12 121.6(7) . .
C17 C16 C15 119.2(7) . .
C17 C16 H16 120.4 . .
C15 C16 H16 120.4 . .
N2 C17 C16 123.6(7) . .
N2 C17 H17 118.2 . .
C16 C17 H17 118.2 . .
N2 C18 C19 123.3(7) . .
N2 C18 H18 118.3 . .
C19 C18 H18 118.3 . .
C15 C19 C18 119.7(7) . .
C15 C19 H19 120.2 . .
C18 C19 H19 120.2 . .
C14 N1 C10 120.8(6) . .
C14 N1 C9 119.7(5) . .
C10 N1 C9 119.5(5) . .
C18 N2 C17 117.7(6) . .
C18 N2 Cd1 121.6(5) . 2_855
C17 N2 Cd1 120.8(5) . 2_855
C7 O1 Cd1 102.9(4) . .
C8 O3 Cd1 90.8(4) . 1_655
C8 O4 Cd1 94.2(4) . 1_655
Cd1 O1W H1B 121(6) . .
Cd1 O1W H1A 131(6) . .
H1B O1W H1A 108(3) . .
H2A O2W H2B 104(3) . .
H4B O4W H4A 105(3) . .

loop_
_geom_bond_atom_site_label_1
_geom_bond_atom_site_label_2
_geom_bond_distance
_geom_bond_site_symmetry_2
Cd1 O1 2.252(5) .
Cd1 N2 2.315(5) 2_845
Cd1 O1W 2.334(6) .
Cd1 O4 2.361(5) 1_455
Cd1 O3 2.431(5) 1_455
Cd1 Br1 2.7101(13) .
Cd1 C8 2.738(6) 1_455
C1 C6 1.386(9) .
C1 C2 1.387(8) .
C1 C7 1.493(9) .
C2 C3 1.376(8) .
C2 H2 0.9300 .
C3 C4 1.391(9) .
C3 C8 1.491(8) .
C4 C5 1.364(8) .
C4 H4 0.9300 .
C5 C6 1.381(9) .
C5 C9 1.508(9) .
C6 H6 0.9300 .
C7 O2 1.238(8) .
C7 O1 1.249(8) .
C8 O4 1.225(8) .
C8 O3 1.226(8) .
C8 Cd1 2.738(6) 1_655
C9 N1 1.489(8) .
C9 H9A 0.9700 .
C9 H9B 0.9700 .
C10 N1 1.327(8) .
C10 C11 1.377(9) .
C10 H10 0.9300 .
C11 C12 1.385(10) .
C11 H11 0.9300 .
C12 C13 1.366(10) .
C12 C15 1.476(9) .
C13 C14 1.372(10) .
C13 H13 0.9300 .
C14 N1 1.326(8) .
C14 H14 0.9300 .
C15 C19 1.367(10) .
C15 C16 1.384(11) .
C16 C17 1.369(11) .
C16 H16 0.9300 .
C17 N2 1.307(10) .
C17 H17 0.9300 .
C18 N2 1.296(9) .
C18 C19 1.379(11) .
C18 H18 0.9300 .
C19 H19 0.9300 .
N2 Cd1 2.315(5) 2_855
O3 Cd1 2.431(5) 1_655
O4 Cd1 2.361(5) 1_655
O1W H1B 0.89(2) .
O1W H1A 0.89(2) .
O2W H2A 0.91(2) .
O2W H2B 0.91(2) .
O4W H4B 0.90(2) .
O4W H4A 0.91(2) .
O5W O5W' 1.19(6) .

loop_
_geom_hbond_atom_site_label_D
_geom_hbond_atom_site_label_H
_geom_hbond_atom_site_label_A
_geom_hbond_distance_DH
_geom_hbond_distance_HA
_geom_hbond_distance_DA
_geom_hbond_angle_DHA
_geom_hbond_site_symmetry_A
C14 H14 O2W 0.93 2.89 3.237(11) 103.7 .
O1W H1A O5W 0.89(2) 2.07(6) 2.819(15) 141(8) .
O2W H2B Br1 0.91(2) 3.02(5) 3.907(9) 165(13) .
O2W H2B O1 0.91(2) 2.66(12) 3.086(11) 110(9) .
O2W H2A O3W 0.91(2) 2.07(10) 2.708(17) 127(10) .
O1W H1B O2 0.89(2) 1.87(3) 2.748(7) 168(11) 3_846
O2W H2A Br1 0.91(2) 3.26(14) 3.785(9) 119(12) 4_556
C9 H9B O4W 0.97 2.44 3.335(10) 153.6 4_556
C10 H10 O4W 0.93 2.58 3.392(11) 146.4 4_556
C16 H16 O5W 0.93 2.58 3.425(17) 151.2 4_655
O4W H4B Br1 0.90(2) 2.78(10) 3.540(9) 142(13) 4_656

loop_
_geom_torsion_atom_site_label_1
_geom_torsion_atom_site_label_2
_geom_torsion_atom_site_label_3
_geom_torsion_atom_site_label_4
_geom_torsion
_geom_torsion_site_symmetry_1
_geom_torsion_site_symmetry_2
_geom_torsion_site_symmetry_3
_geom_torsion_site_symmetry_4
C6 C1 C2 C3 0.0(9) . . . .
C7 C1 C2 C3 177.5(5) . . . .
C1 C2 C3 C4 1.1(9) . . . .
C1 C2 C3 C8 -179.6(5) . . . .
C2 C3 C4 C5 -1.8(9) . . . .
C8 C3 C4 C5 178.8(6) . . . .
C3 C4 C5 C6 1.4(9) . . . .
C3 C4 C5 C9 -177.2(5) . . . .
C4 C5 C6 C1 -0.4(9) . . . .
C9 C5 C6 C1 178.3(5) . . . .
C2 C1 C6 C5 -0.3(9) . . . .
C7 C1 C6 C5 -177.9(6) . . . .
C6 C1 C7 O2 -176.9(6) . . . .
C2 C1 C7 O2 5.6(10) . . . .
C6 C1 C7 O1 4.0(9) . . . .
C2 C1 C7 O1 -173.5(6) . . . .
C2 C3 C8 O4 -176.1(6) . . . .
C4 C3 C8 O4 3.3(10) . . . .
C2 C3 C8 O3 6.5(9) . . . .
C4 C3 C8 O3 -174.2(6) . . . .
C2 C3 C8 Cd1 124(8) . . . 1_655
C4 C3 C8 Cd1 -57(8) . . . 1_655
C4 C5 C9 N1 91.2(7) . . . .
C6 C5 C9 N1 -87.4(7) . . . .
N1 C10 C11 C12 0.0(10) . . . .
C10 C11 C12 C13 1.4(10) . . . .
C10 C11 C12 C15 -176.8(6) . . . .
C11 C12 C13 C14 -1.4(10) . . . .
C15 C12 C13 C14 176.8(6) . . . .
C12 C13 C14 N1 -0.1(11) . . . .
C13 C12 C15 C19 2.5(11) . . . .
C11 C12 C15 C19 -179.5(8) . . . .
C13 C12 C15 C16 -172.3(7) . . . .
C11 C12 C15 C16 5.8(11) . . . .
C19 C15 C16 C17 0.8(13) . . . .
C12 C15 C16 C17 175.8(8) . . . .
C15 C16 C17 N2 1.8(15) . . . .
C16 C15 C19 C18 -1.9(14) . . . .
C12 C15 C19 C18 -176.9(8) . . . .
N2 C18 C19 C15 0.5(16) . . . .
C13 C14 N1 C10 1.6(10) . . . .
C13 C14 N1 C9 -176.7(6) . . . .
C11 C10 N1 C14 -1.6(9) . . . .
C11 C10 N1 C9 176.8(6) . . . .
C5 C9 N1 C14 89.4(7) . . . .
C5 C9 N1 C10 -88.9(7) . . . .
C19 C18 N2 C17 2.1(14) . . . .
C19 C18 N2 Cd1 -179.5(8) . . . 2_855
C16 C17 N2 C18 -3.3(14) . . . .
C16 C17 N2 Cd1 178.3(7) . . . 2_855
O2 C7 O1 Cd1 -0.9(9) . . . .
C1 C7 O1 Cd1 178.2(5) . . . .
N2 Cd1 O1 C7 -0.3(7) 2_845 . . .
O1W Cd1 O1 C7 83.0(5) . . . .
O4 Cd1 O1 C7 169.7(5) 1_455 . . .
O3 Cd1 O1 C7 171.4(4) 1_455 . . .
Br1 Cd1 O1 C7 -93.9(5) . . . .
C8 Cd1 O1 C7 170.6(5) 1_455 . . .
O4 C8 O3 Cd1 -0.8(8) . . . 1_655
C3 C8 O3 Cd1 176.6(5) . . . 1_655
O3 C8 O4 Cd1 0.8(8) . . . 1_655
C3 C8 O4 Cd1 -176.6(5) . . . 1_655
